data_2203076
loop_
_publ_author_name
'Vald\'es-Mart\'inez, Jes\'us'
'Toscano, Rub\'en A.'
'Del R\'io-Ram\'irez, Marisa'

_publ_section_title
;
 Diaqua(diethylenetriamine-\k^3^<i>N</i>)(perchlorato-\k<i>O</i>)copper(II)
 hydrogenmaleate
;
_journal_issue 1
_journal_name_full 'Acta Crystallographica Section E'
_journal_page_first m45
_journal_page_last m47
_journal_paper_doi 10.1107/S160053680302779X
_journal_volume 60
_journal_year 2004
_chemical_formula_iupac '[Cu (Cl O4) (C4 H17 N4) (H2 O)2] (C4 H3 O4)'
_chemical_formula_moiety 'C4 H17 Cl Cu N3 O6, C4 H3 O4'
_chemical_formula_sum 'C8 H20 Cl Cu N3 O10'
_chemical_formula_weight 417.26
_chemical_name_systematic
;
Diaqua(diethylenetriamine-\k^3^N)(perchlorato-\kO)copper(II) hydrogenmaleate
;
_space_group_IT_number 12
_symmetry_cell_setting monoclinic
_symmetry_space_group_name_Hall '-C 2y'
_symmetry_space_group_name_H-M 'C 1 2/m 1'
_atom_sites_solution_hydrogens difmap
_atom_sites_solution_primary direct
_atom_sites_solution_secondary difmap
_cell_angle_alpha 90.00
_cell_angle_beta 95.3270(10)
_cell_angle_gamma 90.00
_cell_formula_units_Z 4
_cell_length_a 24.975(2)
_cell_length_b 9.7140(10)
_cell_length_c 6.5213(4)
_cell_measurement_reflns_used 3981
_cell_measurement_temperature 293(2)
_cell_measurement_theta_max 24.90
_cell_measurement_theta_min 2.25
_cell_volume 1575.3(2)
_computing_cell_refinement SMART
_computing_data_collection 'SMART (Bruker, 1999)'
_computing_data_reduction 'SAINT (Bruker, 1999)'
_computing_molecular_graphics 'X-Seed (Barbour, 2001)'
_computing_publication_material 'SHELXTL (Bruker, 1999)'
_computing_structure_refinement 'SHELXL97 (Sheldrick, 1997)'
_computing_structure_solution 'SHELXS97 (Sheldrick, 1997)'
_diffrn_ambient_temperature 293(2)
_diffrn_detector_area_resol_mean 0.661
_diffrn_measured_fraction_theta_full 0.999
_diffrn_measured_fraction_theta_max 0.999
_diffrn_measurement_device_type 'Bruker SMART APEX CCD'
_diffrn_measurement_method \w
_diffrn_radiation_monochromator graphite
_diffrn_radiation_source 'fine-focus sealed tube'
_diffrn_radiation_type MoK\a
_diffrn_radiation_wavelength 0.71073
_diffrn_reflns_av_R_equivalents 0.0488
_diffrn_reflns_av_sigmaI/netI 0.0379
_diffrn_reflns_limit_h_max 29
_diffrn_reflns_limit_h_min -29
_diffrn_reflns_limit_k_max 11
_diffrn_reflns_limit_k_min -11
_diffrn_reflns_limit_l_max 7
_diffrn_reflns_limit_l_min -7
_diffrn_reflns_number 6480
_diffrn_reflns_theta_full 25.02
_diffrn_reflns_theta_max 25.02
_diffrn_reflns_theta_min 1.64
_diffrn_standards_decay_% 0
_diffrn_standards_interval_count 97
_diffrn_standards_number 3
_exptl_absorpt_coefficient_mu 1.611
_exptl_absorpt_correction_T_max 0.8143
_exptl_absorpt_correction_T_min 0.6098
_exptl_absorpt_correction_type analytical
_exptl_absorpt_process_details '(Sheldrick, 1997)'
_exptl_crystal_colour dark-blue
_exptl_crystal_density_diffrn 1.759
_exptl_crystal_density_method 'not measured'
_exptl_crystal_description prism
_exptl_crystal_F_000 860
_exptl_crystal_size_max 0.36
_exptl_crystal_size_mid 0.23
_exptl_crystal_size_min 0.13
_refine_diff_density_max 0.664
_refine_diff_density_min -0.518
_refine_ls_extinction_method none
_refine_ls_goodness_of_fit_ref 1.071
_refine_ls_hydrogen_treatment mixed
_refine_ls_matrix_type full
_refine_ls_number_parameters 131
_refine_ls_number_reflns 1476
_refine_ls_number_restraints 0
_refine_ls_restrained_S_all 1.071
_refine_ls_R_factor_all 0.0480
_refine_ls_R_factor_gt 0.0429
_refine_ls_shift/su_max 0.002
_refine_ls_shift/su_mean 0.000
_refine_ls_structure_factor_coef Fsqd
_refine_ls_weighting_details 'calc w = 1/[\s^2^(Fo^2^)+(0.0706P)^2^+1.3338P] where P = (Fo^2^+2Fc^2^)/3'
_refine_ls_weighting_scheme calc
_refine_ls_wR_factor_gt 0.1110
_refine_ls_wR_factor_ref 0.1147
_reflns_number_gt 1303
_reflns_number_total 1476
_reflns_threshold_expression I>2\s(I)'
_cod_data_source_file lh6145.cif
_cod_data_source_block I
_cod_depositor_comments
;
The following automatic conversions were performed:
'_symmetry_cell_setting' value 'Monoclinic' changed to 'monoclinic'
according to '/home/saulius/struct/CIF-dictionaries/cif_core.dic'
dictionary named 'cif_core.dic' version 2.4.1 from 2010-06-29.

Automatic conversion script
Id: cif_fix_enum 1527 2010-12-29 10:47:43Z saulius 

The following automatic conversions were performed:

'_symmetry_cell_setting' value 'Monoclinic' changed to 'monoclinic'
according to /home/saulius/struct/CIF-dictionaries/cif_core.dic
dictionary named 'cif_core.dic' version 2.4.1 from 2010-06-29.

Automatic conversion script
Id: cif_fix_values 1715 2011-07-08 13:25:40Z adriana 
;
_cod_original_sg_symbol_H-M 'C 2/m'
_cod_database_code 2203076
_cod_database_fobs_code 2203076

loop_
_symmetry_equiv_pos_as_xyz
'x, y, z'
'-x, y, -z'
'x+1/2, y+1/2, z'
'-x+1/2, y+1/2, -z'
'-x, -y, -z'
'x, -y, z'
'-x+1/2, -y+1/2, -z'
'x+1/2, -y+1/2, z'

loop_
_atom_site_label
_atom_site_fract_x
_atom_site_fract_y
_atom_site_fract_z
_atom_site_U_iso_or_equiv
_atom_site_adp_type
_atom_site_calc_flag
_atom_site_refinement_flags
_atom_site_occupancy
_atom_site_type_symbol
Cu1 0.37395(2) 0.5000 0.31334(8) 0.0299(2) Uani d S 1 Cu
O1 0.45399(15) 0.5000 0.1730(9) 0.0602(13) Uani d S 1 O
H1A 0.4739(18) 0.441(5) 0.218(8) 0.072 Uiso d . 1 H
O2 0.40299(15) 0.5000 0.6127(6) 0.0409(9) Uani d S 1 O
H2A 0.4238(16) 0.427(4) 0.634(7) 0.049 Uiso d . 1 H
N1 0.36540(13) 0.7053(3) 0.2968(5) 0.0345(7) Uani d . 1 N
H1C 0.3484(17) 0.730(4) 0.367(7) 0.041 Uiso d . 1 H
H1D 0.3940(16) 0.753(4) 0.329(6) 0.041 Uiso d . 1 H
N2 0.33680(16) 0.5000 0.0292(6) 0.0321(9) Uani d S 1 N
H2C 0.363(2) 0.5000 -0.070(8) 0.039 Uiso d S 1 H
C1 0.34440(16) 0.7423(4) 0.0851(6) 0.0418(9) Uani d . 1 C
H1E 0.3740 0.7555 0.0009 0.050 Uiso calc R 1 H
H1F 0.3244 0.8279 0.0866 0.050 Uiso calc R 1 H
C2 0.30842(17) 0.6301(4) -0.0044(6) 0.0476(10) Uani d . 1 C
H2E 0.2752 0.6286 0.0619 0.057 Uiso calc R 1 H
H2F 0.2997 0.6454 -0.1507 0.057 Uiso calc R 1 H
O3 0.53008(11) 0.7087(2) 0.2680(5) 0.0495(7) Uani d . 1 O
O4 0.47074(9) 0.8757(2) 0.2395(4) 0.0374(6) Uani d . 1 O
H4 0.470(2) 1.0000 0.230(8) 0.045 Uiso d S 1 H
C3 0.51874(14) 0.8321(3) 0.2617(5) 0.0319(7) Uani d . 1 C
C4 0.56468(13) 0.9320(4) 0.2795(5) 0.0318(7) Uani d . 1 C
H4A 0.5986 0.8918 0.2926 0.038 Uiso calc R 1 H
Cl1 0.22194(5) 0.5000 0.45854(19) 0.0390(3) Uani d S 1 Cl
O5 0.2010(2) 0.5000 0.6510(9) 0.0906(18) Uani d S 1 O
O6 0.20220(18) 0.3818(6) 0.3597(10) 0.150(3) Uani d . 1 O
O7 0.27858(15) 0.5000 0.4807(7) 0.0617(12) Uani d S 1 O

loop_
_atom_site_aniso_label
_atom_site_aniso_U_11
_atom_site_aniso_U_22
_atom_site_aniso_U_33
_atom_site_aniso_U_12
_atom_site_aniso_U_13
_atom_site_aniso_U_23
Cu1 0.0297(4) 0.0225(3) 0.0356(4) 0.000 -0.0071(2) 0.000
O1 0.029(2) 0.039(2) 0.115(4) 0.000 0.016(2) 0.000
O2 0.039(2) 0.0311(19) 0.048(2) 0.000 -0.0162(17) 0.000
N1 0.0358(18) 0.0238(15) 0.0434(18) 0.0013(13) 0.0013(13) -0.0033(13)
N2 0.034(2) 0.031(2) 0.030(2) 0.000 -0.0004(17) 0.000
C1 0.052(2) 0.0295(18) 0.043(2) 0.0038(17) -0.0012(17) 0.0086(16)
C2 0.061(3) 0.041(2) 0.039(2) 0.0045(19) -0.0070(18) 0.0046(17)
O3 0.0523(17) 0.0233(13) 0.0709(19) 0.0047(11) -0.0053(14) 0.0021(12)
O4 0.0292(13) 0.0251(12) 0.0572(16) -0.0031(10) -0.0002(11) 0.0004(11)
C3 0.041(2) 0.0237(17) 0.0302(17) 0.0010(15) 0.0001(14) -0.0003(13)
C4 0.0293(17) 0.0350(17) 0.0307(17) 0.0062(14) 0.0000(13) 0.0005(14)
Cl1 0.0302(6) 0.0461(8) 0.0410(7) 0.000 0.0050(5) 0.000
O5 0.095(4) 0.100(4) 0.085(4) 0.000 0.055(3) 0.000
O6 0.088(3) 0.177(5) 0.188(5) -0.045(3) 0.031(3) -0.138(4)
O7 0.028(2) 0.092(4) 0.064(3) 0.000 0.0042(19) 0.000

loop_
_atom_type_symbol
_atom_type_description
_atom_type_scat_dispersion_real
_atom_type_scat_dispersion_imag
_atom_type_scat_source
C C 0.0033 0.0016 'International Tables Vol C Tables 4.2.6.8 and 6.1.1.4'
H H 0.0000 0.0000 'International Tables Vol C Tables 4.2.6.8 and 6.1.1.4'
N N 0.0061 0.0033 'International Tables Vol C Tables 4.2.6.8 and 6.1.1.4'
O O 0.0106 0.0060 'International Tables Vol C Tables 4.2.6.8 and 6.1.1.4'
Cl Cl 0.1484 0.1585 'International Tables Vol C Tables 4.2.6.8 and 6.1.1.4'
Cu Cu 0.3201 1.2651 'International Tables Vol C Tables 4.2.6.8 and 6.1.1.4'

loop_
_geom_angle_atom_site_label_1
_geom_angle_atom_site_label_2
_geom_angle_atom_site_label_3
_geom_angle_site_symmetry_1
_geom_angle_site_symmetry_3
_geom_angle
_geom_angle_publ_flag
N2 Cu1 N1 . 6_565 84.95(9) n
N2 Cu1 N1 . . 84.95(9) y
N1 Cu1 N1 6_565 . 166.83(19) y
N2 Cu1 O2 . . 173.36(16) y
N1 Cu1 O2 6_565 . 94.53(9) n
N1 Cu1 O2 . . 94.53(9) y
N2 Cu1 O1 . . 88.66(19) y
N1 Cu1 O1 6_565 . 94.09(10) n
N1 Cu1 O1 . . 94.09(10) y
O2 Cu1 O1 . . 97.97(18) y
N2 Cu1 O7 . . 91.36(15) y
N1 Cu1 O7 6_565 . 85.91(10) n
N1 Cu1 O7 . . 85.91(10) y
O2 Cu1 O7 . . 82.00(15) y
O1 Cu1 O7 . . 179.98(16) y
Cu1 O1 H1A . . 113(4) n
Cu1 O2 H2A . . 108(3) n
C1 N1 Cu1 . . 108.6(2) n
C1 N1 H1C . . 110(4) n
Cu1 N1 H1C . . 112(4) n
C1 N1 H1D . . 108(3) n
Cu1 N1 H1D . . 116(3) n
H1C N1 H1D . . 101(4) n
C2 N2 C2 . 6_565 120.5(4) n
C2 N2 Cu1 . . 108.6(2) n
C2 N2 Cu1 6_565 . 108.6(2) n
C2 N2 H2C . . 104.7(14) n
C2 N2 H2C 6_565 . 104.7(14) n
Cu1 N2 H2C . . 109(3) n
N1 C1 C2 . . 109.6(3) n
N2 C2 C1 . . 107.9(3) n
C3 O4 H4 . . 110(3) n
O3 C3 O4 . . 122.8(3) y
O3 C3 C4 . . 117.1(3) y
O4 C3 C4 . . 120.1(3) y
C4 C4 C3 6_575 . 130.35(18) n
O6 Cl1 O6 . 6_565 112.0(6) n
O6 Cl1 O5 . . 105.7(3) n
O6 Cl1 O5 6_565 . 105.7(3) n
O6 Cl1 O7 . . 111.0(2) n
O6 Cl1 O7 6_565 . 111.0(2) n
O5 Cl1 O7 . . 111.2(3) n
Cl1 O7 Cu1 . . 150.5(3) n

loop_
_geom_bond_atom_site_label_1
_geom_bond_atom_site_label_2
_geom_bond_site_symmetry_2
_geom_bond_distance
_geom_bond_publ_flag
Cu1 N2 . 1.994(4) y
Cu1 N1 6_565 2.007(3) n
Cu1 N1 . 2.007(3) y
Cu1 O2 . 2.018(4) y
Cu1 O1 . 2.275(4) y
Cu1 O7 . 2.711(4) y
O1 H1A . 0.79(5) n
O2 H2A . 0.88(4) n
N1 C1 . 1.475(5) n
N1 H1C . 0.69(4) n
N1 H1D . 0.86(4) n
N2 C2 . 1.456(4) n
N2 C2 6_565 1.456(4) n
N2 H2C . 0.97(5) n
C1 C2 . 1.496(5) n
O3 C3 . 1.231(4) y
O4 C3 . 1.267(4) y
O4 H4 . 1.209(4) n
C3 C4 . 1.499(5) n
C4 C4 6_575 1.321(7) n
Cl1 O6 . 1.385(4) n
Cl1 O6 6_565 1.385(4) n
Cl1 O5 . 1.403(5) n
Cl1 O7 . 1.408(4) n

loop_
_geom_hbond_atom_site_label_D
_geom_hbond_atom_site_label_H
_geom_hbond_atom_site_label_A
_geom_hbond_site_symmetry_A
_geom_hbond_distance_DH
_geom_hbond_distance_HA
_geom_hbond_distance_DA
_geom_hbond_angle_DHA
N2 H2C O2 1_554 0.97(5) 2.38(6) 3.309(6) 161(4)
N1 H1D O4 . 0.86(4) 2.38(4) 3.160(4) 151(3)
O2 H2A O3 5_666 0.88(4) 1.83(4) 2.696(3) 168(4)
O1 H1A O3 6_565 0.79(5) 2.03(5) 2.809(4) 167(5)
